data_4318130
loop_
_publ_author_name
'H. Jankovics'
'M. Daskalakis'
'C. P. Raptopoulou'
'A. Terzis'
'V. Tangoulis'
'J. Giapintzakis'
'T. Kiss'
'A. Salifoglou'

_publ_section_title
;
 Synthesis and Structural and Spectroscopic Characterization of a Complex
 between Co(II) and Imino-bis(methylphosphonic acid): Gaining Insight into
 Biologically Relevant Metal-Ion Phosphonate Interactions or Looking at a
 New Co(II)-Organophosphonate Material?
;
_journal_name_full 'Inorganic Chemistry'
_journal_page_first 3366
_journal_page_last 3374
_journal_paper_doi 10.1021/ic011033y
_journal_volume 41
_journal_year 2002
_chemical_formula_sum 'C4 H20 Co N2 O14 P4'
_chemical_formula_weight 503.03
_chemical_name_systematic
;
  ?
;
_space_group_IT_number 14
_symmetry_cell_setting monoclinic
_symmetry_space_group_name_Hall '-P 2yn'
_symmetry_space_group_name_H-M 'P 1 21/n 1'
_atom_sites_solution_hydrogens geom
_atom_sites_solution_primary direct
_atom_sites_solution_secondary difmap
_audit_creation_method SHELXL
_cell_angle_alpha 90.000
_cell_angle_beta 104.40(1)
_cell_angle_gamma 90.000
_cell_formula_units_Z 2
_cell_length_a 7.361(3)
_cell_length_b 8.133(3)
_cell_length_c 14.078(5)
_cell_measurement_reflns_used 25
_cell_measurement_temperature 298
_cell_measurement_theta_max 11.6
_cell_measurement_theta_min 5.2
_cell_volume 816.3(5)
_computing_cell_refinement 'Program LEAST (UCLA Crystallographic package, C.E.Strouse 1994)'
_computing_data_collection 'Program COLLECT (UCLA Crystallographic package, C.E.Strouse 1994)'
_computing_data_reduction 'Program REDUCE (UCLA Crystallographic package, C.E.Strouse 1994)'
_computing_molecular_graphics ORTEP
_computing_structure_refinement 'SHELXL-93 (Sheldrick, 1993)'
_computing_structure_solution 'SHELXS-86 (Sheldrick, 1986)'
_diffrn_ambient_temperature 298
_diffrn_measurement_device 'Crystal Logic Dual Goniometer'
_diffrn_measurement_method 'theta-2theta scans'
_diffrn_radiation_monochromator graphite
_diffrn_radiation_source 'fine-focus sealed tube'
_diffrn_radiation_type MoK\a
_diffrn_radiation_wavelength 0.71073
_diffrn_reflns_av_R_equivalents 0.0575
_diffrn_reflns_av_sigmaI/netI 0.0457
_diffrn_reflns_limit_h_max 8
_diffrn_reflns_limit_h_min -8
_diffrn_reflns_limit_k_max 0
_diffrn_reflns_limit_k_min -9
_diffrn_reflns_limit_l_max 0
_diffrn_reflns_limit_l_min -16
_diffrn_reflns_number 1497
_diffrn_reflns_theta_max 25.00
_diffrn_reflns_theta_min 2.88
_diffrn_standards_decay_% -2.8
_diffrn_standards_interval_time 97
_diffrn_standards_number 3
_exptl_absorpt_coefficient_mu 1.520
_exptl_absorpt_correction_T_max 1.00
_exptl_absorpt_correction_T_min 0.90
_exptl_absorpt_correction_type 'psi-scan empirical'
_exptl_crystal_colour pink
_exptl_crystal_density_diffrn 2.047
_exptl_crystal_density_meas 2.040
_exptl_crystal_density_method 'floating method'
_exptl_crystal_description parallelipiped
_exptl_crystal_F_000 514
_exptl_crystal_size_max 0.40
_exptl_crystal_size_mid 0.15
_exptl_crystal_size_min 0.10
_refine_diff_density_max 0.731
_refine_diff_density_min -0.405
_refine_diff_density_rms 0.091
_refine_ls_extinction_method none
_refine_ls_goodness_of_fit_all 1.047
_refine_ls_goodness_of_fit_obs 1.067
_refine_ls_matrix_type full
_refine_ls_number_parameters 155
_refine_ls_number_reflns 1438
_refine_ls_number_restraints 0
_refine_ls_restrained_S_all 1.047
_refine_ls_restrained_S_obs 1.067
_refine_ls_R_factor_all 0.0342
_refine_ls_R_factor_obs 0.0303
_refine_ls_shift/esd_max 0.143
_refine_ls_shift/esd_mean 0.011
_refine_ls_structure_factor_coef Fsqd
_refine_ls_weighting_details 'w=1/[\s^2^(Fo^2^)+(0.0415P)^2^+0.8131P] where P=(Fo^2^+2Fc^2^)/3'
_refine_ls_weighting_scheme calc
_refine_ls_wR_factor_all 0.0854
_refine_ls_wR_factor_obs 0.0821
_reflns_number_observed 1297
_reflns_number_total 1438
_reflns_observed_criterion >2sigma(I)
_cod_data_source_file ic011033y.cif
_cod_data_source_block shel93
_cod_depositor_comments
;
The following automatic conversions were performed:

'_refine_ls_weighting_scheme' value 'calc
w=1/[\s^2^(Fo^2^)+(0.0415P)^2^+0.8131P] where P=(Fo^2^+2Fc^2^)/3' was
changed to 'calc'. New tag '_refine_ls_weighting_details' was
created. The value of the new tag was set to
'w=1/[\s^2^(Fo^2^)+(0.0415P)^2^+0.8131P] where P=(Fo^2^+2Fc^2^)/3'.

Automatic conversion script
Id: cif_fix_values 3143 2015-03-26 13:38:13Z robertas 
;
_cod_database_code 4318130

loop_
_symmetry_equiv_pos_as_xyz
'x, y, z'
'-x+1/2, y+1/2, -z+1/2'
'-x, -y, -z'
'x-1/2, -y-1/2, z-1/2'

loop_
_atom_site_aniso_label
_atom_site_aniso_U_11
_atom_site_aniso_U_22
_atom_site_aniso_U_33
_atom_site_aniso_U_23
_atom_site_aniso_U_13
_atom_site_aniso_U_12
Co 0.0161(3) 0.0153(3) 0.0162(3) -0.0001(2) 0.0028(2) 0.0020(2)
P1 0.0144(3) 0.0142(4) 0.0171(4) 0.0016(2) 0.0018(3) 0.0009(3)
P2 0.0154(4) 0.0134(4) 0.0183(4) 0.0001(2) 0.0036(3) -0.0010(2)
O1 0.0205(9) 0.0152(9) 0.0203(9) 0.0015(7) 0.0007(7) 0.0001(7)
O4 0.0266(11) 0.0193(10) 0.0257(10) 0.0006(8) 0.0116(8) -0.0015(8)
OW 0.0237(12) 0.0402(14) 0.0266(13) -0.0010(11) -0.0001(10) -0.0053(10)
O2 0.0196(10) 0.0226(12) 0.0313(12) 0.0062(9) -0.0030(9) -0.0055(9)
O3 0.0217(10) 0.0299(11) 0.0228(10) 0.0066(8) 0.0058(8) 0.0035(8)
O5 0.0201(9) 0.0154(10) 0.0291(11) -0.0003(8) 0.0071(8) -0.0032(8)
O6 0.0211(10) 0.0207(10) 0.0284(11) 0.0024(8) 0.0081(9) 0.0048(8)
N 0.0167(11) 0.0140(11) 0.0203(12) 0.0009(9) 0.0046(10) 0.0037(10)
C1 0.0198(13) 0.0191(14) 0.0171(13) -0.0023(11) 0.0004(11) 0.0015(11)
C2 0.0172(13) 0.0156(13) 0.0225(14) 0.0022(11) 0.0015(11) -0.0021(10)

loop_
_atom_site_label
_atom_site_type_symbol
_atom_site_fract_x
_atom_site_fract_y
_atom_site_fract_z
_atom_site_U_iso_or_equiv
_atom_site_thermal_displace_type
_atom_site_occupancy
_atom_site_calc_flag
_atom_site_refinement_flags
_atom_site_disorder_group
Co Co 0.0000 0.0000 0.0000 0.0161(2) Uani 1 d S .
P1 P 0.07108(9) -0.31307(8) 0.15658(5) 0.0156(2) Uani 1 d . .
P2 P 0.68734(9) -0.27754(8) 0.34732(5) 0.0158(2) Uani 1 d . .
O1 O 0.0915(3) -0.1352(2) 0.13310(13) 0.0194(4) Uani 1 d . .
O4 O 0.5735(3) -0.3102(2) 0.41920(14) 0.0230(4) Uani 1 d . .
OW O 0.2693(3) 0.1026(3) 0.0311(2) 0.0313(5) Uani 1 d . .
O2 O -0.1159(3) -0.3769(3) 0.0881(2) 0.0262(5) Uani 1 d . .
O3 O 0.0856(3) -0.3500(3) 0.26269(14) 0.0247(5) Uani 1 d . .
O5 O 0.7897(3) -0.1154(2) 0.35915(14) 0.0214(4) Uani 1 d . .
O6 O 0.8231(3) -0.4243(2) 0.3460(2) 0.0230(4) Uani 1 d . .
N N 0.4305(3) -0.4400(3) 0.2034(2) 0.0170(5) Uani 1 d . .
C1 C 0.2536(4) -0.4344(3) 0.1229(2) 0.0194(6) Uani 1 d . .
C2 C 0.5280(4) -0.2770(3) 0.2258(2) 0.0190(6) Uani 1 d . .
HNA H 0.5077(47) -0.4989(38) 0.1885(23) 0.015(8) Uiso 1 d . .
HNB H 0.4013(54) -0.4738(47) 0.2580(32) 0.038(10) Uiso 1 d . .
HO2 H -0.1607(61) -0.4454(56) 0.0975(32) 0.042(13) Uiso 1 d . .
HO6 H 0.8902(58) -0.3965(51) 0.3152(30) 0.042(12) Uiso 1 d . .
HWA H 0.2983(57) 0.1227(49) 0.0828(34) 0.035(12) Uiso 1 d . .
HWB H 0.3101(110) 0.0968(103) -0.0100(56) 0.142(33) Uiso 1 d . .
H1A H 0.2790(42) -0.3933(37) 0.0663(24) 0.019(8) Uiso 1 d . .
H1B H 0.2122(44) -0.5523(40) 0.1116(23) 0.021(8) Uiso 1 d . .
H2A H 0.5918(47) -0.2520(42) 0.1763(26) 0.026(8) Uiso 1 d . .
H2B H 0.4269(44) -0.1876(41) 0.2240(23) 0.023(8) Uiso 1 d . .

loop_
_atom_type_symbol
_atom_type_description
_atom_type_scat_dispersion_real
_atom_type_scat_dispersion_imag
_atom_type_scat_source
C C 0.0033 0.0016 'International Tables Vol C Tables 4.2.6.8 and 6.1.1.4'
H H 0.0000 0.0000 'International Tables Vol C Tables 4.2.6.8 and 6.1.1.4'
N N 0.0061 0.0033 'International Tables Vol C Tables 4.2.6.8 and 6.1.1.4'
O O 0.0106 0.0060 'International Tables Vol C Tables 4.2.6.8 and 6.1.1.4'
P P 0.1023 0.0942 'International Tables Vol C Tables 4.2.6.8 and 6.1.1.4'
Co Co 0.3494 0.9721 'International Tables Vol C Tables 4.2.6.8 and 6.1.1.4'

loop_
_geom_angle_atom_site_label_1
_geom_angle_atom_site_label_2
_geom_angle_atom_site_label_3
_geom_angle
_geom_angle_site_symmetry_1
_geom_angle_site_symmetry_3
_geom_angle_publ_flag
O4 Co O4 180.0 4 2 ?
O4 Co OW 87.22(10) 4 3 ?
O4 Co OW 92.78(10) 2 3 ?
O4 Co OW 92.78(10) 4 . ?
O4 Co OW 87.22(10) 2 . ?
OW Co OW 180.0 3 . ?
O4 Co O1 91.70(8) 4 . ?
O4 Co O1 88.30(8) 2 . ?
OW Co O1 93.09(9) 3 . ?
OW Co O1 86.91(9) . . ?
O4 Co O1 88.30(8) 4 3 ?
O4 Co O1 91.70(8) 2 3 ?
OW Co O1 86.91(9) 3 3 ?
OW Co O1 93.09(9) . 3 ?
O1 Co O1 180.0 . 3 ?
O1 P1 O3 115.22(12) . . ?
O1 P1 O2 107.81(11) . . ?
O3 P1 O2 112.46(12) . . ?
O1 P1 C1 110.14(12) . . ?
O3 P1 C1 106.00(12) . . ?
O2 P1 C1 104.69(13) . . ?
O4 P2 O5 115.55(11) . . ?
O4 P2 O6 109.99(12) . . ?
O5 P2 O6 111.52(12) . . ?
O4 P2 C2 107.45(13) . . ?
O5 P2 C2 106.83(12) . . ?
O6 P2 C2 104.81(12) . . ?
P1 O1 Co 131.63(11) . . ?
P2 O4 Co 140.85(12) . 2_545 ?
C1 N C2 114.3(2) . . ?
N C1 P1 112.2(2) . . ?
N C2 P2 111.0(2) . . ?

loop_
_geom_bond_atom_site_label_1
_geom_bond_atom_site_label_2
_geom_bond_distance
_geom_bond_site_symmetry_2
_geom_bond_publ_flag
Co O4 2.067(2) 4 ?
Co O4 2.067(2) 2 ?
Co OW 2.094(2) 3 ?
Co OW 2.094(2) . ?
Co O1 2.132(2) . ?
Co O1 2.132(2) 3 ?
P1 O1 1.500(2) . ?
P1 O3 1.501(2) . ?
P1 O2 1.559(2) . ?
P1 C1 1.822(3) . ?
P2 O4 1.490(2) . ?
P2 O5 1.507(2) . ?
P2 O6 1.560(2) . ?
P2 C2 1.818(3) . ?
O4 Co 2.067(2) 2_545 ?
N C1 1.499(3) . ?
N C2 1.503(3) . ?
